data_1568643
loop_
_publ_author_name
'Reichl, Stephan'
'Bal&#xe1;zs, G&#xe1;bor'
'Scheer, Manfred'

_publ_section_title
;
 Novel synthetic route for (parent) phosphetanes, phospholanes,
 phosphinanes and phosphepanes.
;
_journal_issue 14
_journal_name_full 'Chemical science'
_journal_page_first 3834
_journal_page_last 3838
_journal_paper_doi 10.1039/d3sc00580a
_journal_volume 14
_journal_year 2023
_chemical_formula_moiety 'C8 H18 Cl2 P2 Pt'
_chemical_formula_sum 'C8 H18 Cl2 P2 Pt'
_chemical_formula_weight 442.15
_space_group_crystal_system tetragonal
_space_group_IT_number 120
_space_group_name_Hall 'I -4 -2c'
_space_group_name_H-M_alt 'I -4 c 2'
_atom_sites_solution_hydrogens mixed
_audit_creation_date 2022-02-10
_audit_creation_method
;
Olex2 1.5
(compiled 2021.12.09 svn.r5202d8cf for OlexSys, GUI svn.r6439)
;
_audit_update_record
;
2022-12-23 deposited with the CCDC.	2023-03-13 downloaded from the CCDC.
;
_cell_angle_alpha 90
_cell_angle_beta 90
_cell_angle_gamma 90
_cell_formula_units_Z 8
_cell_length_a 11.67740(10)
_cell_length_b 11.67740(10)
_cell_length_c 18.9131(2)
_cell_measurement_reflns_used 119891
_cell_measurement_temperature 100.01(12)
_cell_measurement_theta_max 44.2860
_cell_measurement_theta_min 2.4630
_cell_volume 2579.02(4)
_computing_cell_refinement 'CrysAlisPro 1.171.41.83a (Rigaku OD, 2020)'
_computing_data_collection 'CrysAlisPro 1.171.41.83a (Rigaku OD, 2020)'
_computing_data_reduction 'CrysAlisPro 1.171.41.83a (Rigaku OD, 2020)'
_computing_molecular_graphics 'Olex2 1.5 (Dolomanov et al., 2009)'
_computing_publication_material 'Olex2 1.5 (Dolomanov et al., 2009)'
_computing_structure_refinement 'SHELXL 2018/3 (Sheldrick, 2015)'
_computing_structure_solution 'SHELXT 2018/2 (Sheldrick, 2018)'
_diffrn_ambient_environment N~2~
_diffrn_ambient_temperature 100.01(12)
_diffrn_detector 'Hybrid Pixel Array Detector'
_diffrn_detector_area_resol_mean 10.0000
_diffrn_detector_type 'HyPix-Arc 150'
_diffrn_measured_fraction_theta_full 0.998
_diffrn_measured_fraction_theta_max 0.999
_diffrn_measurement_details
;
List of Runs (angles in degrees, time in seconds):

  # Type    Start    End  Width  t~exp~   \w     \q     \k     \f   Frames
#--------------------------------------------------------------------------
  1  \w     30.00  64.00   0.50   10.00    --   17.83  42.00 175.84   68
  2  \w     21.00  53.00   0.50   10.00    --   17.83  78.00 -43.26   64
  3  \w     16.00  45.00   0.50   10.00    --   17.83  86.00-121.62   58
  4  \w     16.00  45.00   0.50   10.00    --   17.83  85.00  95.58   58
  5  \w    -29.00  34.00   0.50   10.00    --   17.83 -22.00 178.01  126
  6  \w    -29.00  26.00   0.50   10.00    --   17.83 -25.00 124.81  110
  7  \w    -28.00  32.00   0.50   10.00    --   17.83 -19.00  60.00  120
  8  \w    -29.00  15.00   0.50   10.00    --   17.83 -29.00 168.22   88
  9  \w    -29.00  32.00   0.50   10.00    --   17.83 -23.00 -68.64  122
 10  \w     10.00  36.00   0.50   10.00    --   17.83  94.00 -71.53   52
 11  \w     17.00  45.00   0.50   10.00    --   17.83  84.00-168.11   56
 12  \w    -29.00  26.00   0.50   10.00    --   17.83 -25.00-123.53  110
 13  \w     10.00  36.00   0.50   10.00    --   17.83  94.00 133.59   52
 14  \w     31.00  64.00   0.50   10.00    --   17.83  41.00  37.83   66
 15  \w     10.00  36.00   0.50   10.00    --   17.83  94.00  16.32   52
 16  \w     31.00  64.00   0.50   10.00    --   17.83  40.00 -27.09   66
 17  \w     28.00  61.00   0.50   10.00    --   17.83  56.00-160.00   66
 18  \w    -28.00  32.00   0.50   10.00    --   18.00 -20.00  11.28  120
 19  \w     27.00  59.00   0.50   10.00    --   18.00  62.00  47.83   64
 20  \w     27.00  59.00   0.50   10.00    --   18.00  62.00 -67.04   64
 21  \w    -14.00  62.00   0.50   10.00    --   18.00  12.00 138.77  152
 22  \w     10.00  65.00   0.50   10.00    --   18.00  25.00  24.71  110
 23  \w     -4.00  64.00   0.50   10.00    --   18.00  20.00 -86.09  136
 24  \w     23.00  66.00   0.50   10.00    --   18.00  30.00 155.66   86
 25  \w     14.00  45.00   0.50   10.00    --   18.00  88.00  52.32   62
 26  \w     17.00  66.00   0.50   10.00    --   18.00  27.00 -62.31   98
 27  \w    -29.00  12.00   0.50   10.00    --   18.00 -32.00 -57.55   82
 28  \w     27.00  59.00   0.50   10.00    --   18.00  62.00   0.84   64
 29  \w    -43.00  -4.00   0.50   10.00    --  -18.45 116.00  28.28   78
 30  \w    -43.00  -4.00   0.50   10.00    --  -18.45 116.00 126.80   78
 31  \w    -43.00  -4.00   0.50   10.00    --  -18.45 116.00  82.48   78
 32  \w    -43.00  -4.00   0.50   10.00    --  -18.45 116.00 -90.94   78
 33  \w    -43.00  -4.00   0.50   10.00    --  -18.45 116.00 -43.20   78
 34  \w    -43.00  -4.00   0.50   10.00    --  -18.45 116.00-144.66   78
 35  \w    -43.00  -4.00   0.50   10.00    --  -18.45 116.00-109.05   78
 36  \w    -43.00  -4.00   0.50   10.00    --  -18.45 116.00 -58.61   78
 37  \w    -43.00  -5.00   0.50   10.00    --  -18.45 117.00 104.43   76
 38  \w    -43.00  -4.00   0.50   10.00    --  -18.45 116.00 -10.13   78
 39  \w    -43.00  -4.00   0.50   10.00    --  -18.45 116.00  59.45   78
 40  \w    -19.00  16.00   0.50   10.00    --  -18.45  83.00 -73.10   70
 41  \w    -43.00  -4.00   0.50   10.00    --  -18.45 116.00 170.59   78
 42  \w    -27.00   6.00   0.50   10.00    --   17.83 -49.00 -69.13   66
 43  \w     -9.00  64.00   0.50   10.00    --   17.83  19.00 -30.00  146
 44  \w     29.00  61.00   0.50   10.00    --   17.83  55.00-122.25   64
 45  \w    -29.00  19.00   0.50   10.00    --   17.83 -27.00-124.14   96
 46  \w    -28.00  32.00   0.50   10.00    --   17.83 -19.00 -60.00  120
 47  \w    -19.00  28.00   0.50   10.00    --   17.83   0.00   0.00   94
 48  \w    -28.00  33.00   0.50   10.00    --   17.83 -21.00 -26.36  122
 49  \w    -19.00  55.00   0.50   10.00    --   17.83   0.00 -90.00  148
 50  \w    -28.00  32.00   0.50   10.00    --   17.83 -19.00  90.00  120
 51  \w    -29.00  26.00   0.50   10.00    --   17.83 -25.00 -25.86  110
 52  \w    -29.00   9.00   0.50   10.00    --   17.83 -35.00-124.81   76
 53  \w     29.00  62.00   0.50   10.00    --   17.83  51.00 175.33   66
 54  \w    -29.00  22.00   0.50   10.00    --   17.83 -26.00 173.00  102
 55  \w     -9.00  64.00   0.50   10.00    --   17.83  19.00-180.00  146
 56  \w    -23.00   9.00   0.50   10.00    --   17.83 -62.00  40.76   64
 57  \w     28.00  60.00   0.50   10.00    --   18.00  59.00  91.15   64
 58  \w    -28.00  28.00   0.50   10.00    --  -18.45  19.00 -30.00  112
 59  \w    -30.00  29.00   0.50   10.00    --  -18.45  24.00   2.22  118
 60  \w    -22.00  17.00   0.50   10.00    --  -18.45  88.00   8.08   78
 61  \w    -43.00  -4.00   0.50   10.00    --  -18.45 116.00 -81.74   78
 62  \w    -43.00  -5.00   0.50   10.00    --  -18.45 117.00 -70.89   76
 63  \w    -43.00  -4.00   0.50   10.00    --  -18.45 116.00 155.15   78
 64  \w    -42.00  -4.00   0.50   10.00    --  -18.45 115.00 -26.26   76
 65  \w    -43.00  -4.00   0.50   10.00    --  -18.45 116.00  71.68   78
 66  \w    -43.00  -4.00   0.50   10.00    --  -18.45 116.00 -18.00   78
 67  \w    -43.00  -4.00   0.50   10.00    --  -18.45 116.00  10.00   78
 68  \w    -44.00  -7.00   0.50   10.00    --  -18.45 119.00-123.74   74
 69  \w    -56.00 -19.00   0.50   10.00    --  -18.45 141.00  32.49   74
 70  \w    -17.00  16.00   0.50   10.00    --  -18.45  80.00  24.79   66
 71  \w    -43.00  -4.00   0.50   10.00    --  -18.45 116.00  95.94   78
 72  \w    -45.00  -8.00   0.50   10.00    --  -18.45 121.00-112.99   74
 73  \w    -43.00  -4.00   0.50   10.00    --  -18.45 116.00-134.53   78
 74  \w    -42.00  -4.00   0.50   10.00    --  -18.45 115.00  15.96   76
 75  \w    -43.00  -4.00   0.50   10.00    --  -18.45 116.00-168.59   78
;
_diffrn_measurement_device 'four-circle diffractometer'
_diffrn_measurement_device_type 'XtaLAB Synergy R, DW system, HyPix-Arc 150'
_diffrn_measurement_method '\w scans'
_diffrn_orient_matrix_type 'CrysAlisPro convention (1999,Acta A55,543-557)'
_diffrn_orient_matrix_UB_11 0.0182537000
_diffrn_orient_matrix_UB_12 -0.0382777000
_diffrn_orient_matrix_UB_13 0.0268391000
_diffrn_orient_matrix_UB_21 0.0518804000
_diffrn_orient_matrix_UB_22 0.0311300000
_diffrn_orient_matrix_UB_23 0.0034824000
_diffrn_orient_matrix_UB_31 -0.0258204000
_diffrn_orient_matrix_UB_32 0.0353764000
_diffrn_orient_matrix_UB_33 0.0259750000
_diffrn_radiation_monochromator mirror
_diffrn_radiation_probe x-ray
_diffrn_radiation_type 'Mo K\a'
_diffrn_radiation_wavelength 0.71073
_diffrn_reflns_av_R_equivalents 0.0693
_diffrn_reflns_av_unetI/netI 0.0096
_diffrn_reflns_Laue_measured_fraction_full 0.998
_diffrn_reflns_Laue_measured_fraction_max 0.999
_diffrn_reflns_limit_h_max 17
_diffrn_reflns_limit_h_min -17
_diffrn_reflns_limit_k_max 17
_diffrn_reflns_limit_k_min -17
_diffrn_reflns_limit_l_max 28
_diffrn_reflns_limit_l_min -28
_diffrn_reflns_number 192001
_diffrn_reflns_point_group_measured_fraction_full 0.999
_diffrn_reflns_point_group_measured_fraction_max 1.000
_diffrn_reflns_theta_full 25.242
_diffrn_reflns_theta_max 32.546
_diffrn_reflns_theta_min 2.467
_diffrn_source 'Rotating-anode X-ray tube'
_diffrn_source_type 'Rigaku (Mo) X-ray Source'
_exptl_absorpt_coefficient_mu 11.502
_exptl_absorpt_correction_T_max 0.731
_exptl_absorpt_correction_T_min 0.553
_exptl_absorpt_correction_type gaussian
_exptl_absorpt_process_details
;
CrysAlisPro 1.171.41.83a (Rigaku Oxford Diffraction, 2020)
Numerical absorption correction based on gaussian integration over
a multifaceted crystal model
Empirical absorption correction using spherical harmonics,
implemented in SCALE3 ABSPACK scaling algorithm.
;
_exptl_crystal_colour colourless
_exptl_crystal_colour_primary colourless
_exptl_crystal_density_diffrn 2.277
_exptl_crystal_description block
_exptl_crystal_F_000 1664
_exptl_crystal_size_max 0.076
_exptl_crystal_size_mid 0.05
_exptl_crystal_size_min 0.04
_refine_diff_density_max 1.857
_refine_diff_density_min -0.412
_refine_diff_density_rms 0.137
_refine_ls_abs_structure_details
;
 Flack x determined using 1029 quotients [(I+)-(I-)]/[(I+)+(I-)]
 (Parsons, Flack and Wagner, Acta Cryst. B69 (2013) 249-259).
;
_refine_ls_abs_structure_Flack -0.013(3)
_refine_ls_extinction_method none
_refine_ls_goodness_of_fit_ref 1.081
_refine_ls_hydrogen_treatment mixed
_refine_ls_matrix_type full
_refine_ls_number_parameters 69
_refine_ls_number_reflns 2350
_refine_ls_number_restraints 0
_refine_ls_restrained_S_all 1.081
_refine_ls_R_factor_all 0.0200
_refine_ls_R_factor_gt 0.0195
_refine_ls_shift/su_max 0.000
_refine_ls_shift/su_mean 0.000
_refine_ls_structure_factor_coef Fsqd
_refine_ls_weighting_details 'w=1/[\s^2^(Fo^2^)+(0.0251P)^2^+8.0897P] where P=(Fo^2^+2Fc^2^)/3'
_refine_ls_weighting_scheme calc
_refine_ls_wR_factor_gt 0.0495
_refine_ls_wR_factor_ref 0.0499
_reflns_Friedel_coverage 0.835
_reflns_Friedel_fraction_full 1.000
_reflns_Friedel_fraction_max 1.000
_reflns_number_gt 2300
_reflns_number_total 2350
_reflns_threshold_expression 'I > 2\s(I)'
_cod_data_source_file d3sc00580a2.cif
_cod_data_source_block abs_066_gaus
_cod_depositor_comments 'Adding full bibliography for 1568634--1568643.cif.'
_cod_original_cell_volume 2579.02(5)
_cod_database_code 1568643
_shelx_shelxl_version_number 2018/3
_chemical_oxdiff_formula C8H18Cl2P2Pt
_shelx_space_group_comment
;
The symmetry employed for this shelxl refinement is uniquely defined
by the following loop, which should always be used as a source of
symmetry information in preference to the above space-group names.
They are only intended as comments.
;
_shelx_estimated_absorpt_t_max 0.656
_shelx_estimated_absorpt_t_min 0.475
_olex2_refinement_description
;
1. Fixed Uiso
 At 1.2 times of:
  All C(H,H) groups
2. Others
 Fixed Sof: Pt01(0.26) Pt(0.24)
3.a Secondary CH2 refined with riding coordinates:
 C005(H00A,H00B), C006(H00C,H00D), C1(H1A,H1B), C2(H2A,H2B)
;
_olex2_submission_special_instructions 'No special instructions were received'
_oxdiff_exptl_absorpt_empirical_details
;
Empirical correction (ABSPACK) includes:
- Absorption correction using spherical harmonics
- Frame scaling
;
_oxdiff_exptl_absorpt_empirical_full_max 2.999
_oxdiff_exptl_absorpt_empirical_full_min 0.410

loop_
_space_group_symop_operation_xyz
'x, y, z'
'-x, -y, z'
'y, -x, -z'
'-y, x, -z'
'x, -y, z+1/2'
'-x, y, z+1/2'
'y, x, -z+1/2'
'-y, -x, -z+1/2'
'x+1/2, y+1/2, z+1/2'
'-x+1/2, -y+1/2, z+1/2'
'y+1/2, -x+1/2, -z+1/2'
'-y+1/2, x+1/2, -z+1/2'
'x+1/2, -y+1/2, z+1'
'-x+1/2, y+1/2, z+1'
'y+1/2, x+1/2, -z+1'
'-y+1/2, -x+1/2, -z+1'

loop_
_atom_site_label
_atom_site_type_symbol
_atom_site_fract_x
_atom_site_fract_y
_atom_site_fract_z
_atom_site_U_iso_or_equiv
_atom_site_adp_type
_atom_site_occupancy
_atom_site_site_symmetry_order
_atom_site_calc_flag
_atom_site_refinement_flags_posn
_atom_site_refinement_flags_adp
_atom_site_refinement_flags_occupancy
_atom_site_disorder_assembly
_atom_site_disorder_group
Pt01 Pt 0.76111(7) 0.23889(7) 0.250000 0.0133(2) Uani 0.52 2 d S T P A 1
Cl02 Cl 0.80465(11) 0.08588(10) 0.17303(6) 0.0339(2) Uani 1 1 d . . . . .
P003 P 0.71990(10) 0.38447(10) 0.32162(6) 0.0251(2) Uani 1 1 d . . . . .
C005 C 0.6864(5) 0.3509(5) 0.4135(2) 0.0389(12) Uani 1 1 d . . . . .
H00A H 0.603050 0.339311 0.420044 0.047 Uiso 1 1 calc R U . . .
H00B H 0.727489 0.281315 0.429284 0.047 Uiso 1 1 calc R U . . .
C006 C 0.8374(5) 0.4829(4) 0.3419(3) 0.0360(10) Uani 1 1 d . . . . .
H00C H 0.910773 0.453013 0.323257 0.043 Uiso 1 1 calc R U . . .
H00D H 0.822952 0.559159 0.320887 0.043 Uiso 1 1 calc R U . . .
C1 C 0.8413(7) 0.4908(6) 0.4226(4) 0.060(2) Uani 1 1 d . . . . .
H1A H 0.902217 0.439985 0.441033 0.072 Uiso 1 1 calc R U . . .
H1B H 0.859506 0.570330 0.436926 0.072 Uiso 1 1 calc R U . . .
C2 C 0.7277(7) 0.4561(7) 0.4532(3) 0.058(2) Uani 1 1 d . . . . .
H2A H 0.671718 0.519263 0.447976 0.070 Uiso 1 1 calc R U . . .
H2B H 0.736006 0.438490 0.504102 0.070 Uiso 1 1 calc R U . . .
H003 H 0.651(4) 0.437(4) 0.310(3) 0.020(12) Uiso 1 1 d . . . . .
Pt Pt 0.75683(11) 0.24317(11) 0.250000 0.0378(7) Uani 0.48 2 d S T P A 2

loop_
_atom_site_aniso_label
_atom_site_aniso_U_11
_atom_site_aniso_U_22
_atom_site_aniso_U_33
_atom_site_aniso_U_23
_atom_site_aniso_U_13
_atom_site_aniso_U_12
Pt01 0.01296(19) 0.01296(19) 0.0139(4) -0.0011(5) -0.0011(5) -0.00224(18)
Cl02 0.0409(6) 0.0328(5) 0.0282(4) -0.0057(4) -0.0015(4) 0.0052(4)
P003 0.0285(5) 0.0277(5) 0.0191(4) -0.0030(4) -0.0018(4) -0.0023(4)
C005 0.046(3) 0.052(3) 0.0187(16) -0.0019(17) 0.0019(16) 0.001(2)
C006 0.038(2) 0.031(2) 0.039(2) -0.0012(18) -0.015(2) -0.0067(18)
C1 0.092(6) 0.047(3) 0.042(3) 0.001(2) -0.033(4) -0.020(3)
C2 0.097(6) 0.053(4) 0.024(2) -0.011(3) -0.014(3) 0.017(4)
Pt 0.0475(8) 0.0475(8) 0.0182(7) 0.0011(8) 0.0011(8) 0.0075(5)

loop_
_atom_type_symbol
_atom_type_description
_atom_type_scat_dispersion_real
_atom_type_scat_dispersion_imag
_atom_type_scat_source
C C 0.0033 0.0016 'International Tables Vol C Tables 4.2.6.8 and 6.1.1.4'
H H 0.0000 0.0000 'International Tables Vol C Tables 4.2.6.8 and 6.1.1.4'
Cl Cl 0.1484 0.1585 'International Tables Vol C Tables 4.2.6.8 and 6.1.1.4'
P P 0.1023 0.0942 'International Tables Vol C Tables 4.2.6.8 and 6.1.1.4'
Pt Pt -1.7033 8.3905 'International Tables Vol C Tables 4.2.6.8 and 6.1.1.4'

loop_
_exptl_crystal_face_index_h
_exptl_crystal_face_index_k
_exptl_crystal_face_index_l
_exptl_crystal_face_perp_dist
-8 14 6 0.0302
2 0 -26 0.0235
8 -14 -2 0.0333
-1 -1 26 0.0242
3 10 21 0.0304
16 -2 -1 0.0282
-16 0 -4 0.0208
-6 -14 -11 0.0140
12 11 1 0.0361
-14 -8 -3 0.0063
-14 -9 -1 0.0027

loop_
_geom_angle_atom_site_label_1
_geom_angle_atom_site_label_2
_geom_angle_atom_site_label_3
_geom_angle
_geom_angle_site_symmetry_1
_geom_angle_site_symmetry_3
_geom_angle_publ_flag
Cl02 Pt01 Cl02 93.11(7) . 8_665 ?
P003 Pt01 Cl02 179.39(5) 8_665 8_665 ?
P003 Pt01 Cl02 179.39(5) . . ?
P003 Pt01 Cl02 87.30(4) 8_665 . ?
P003 Pt01 Cl02 87.30(4) . 8_665 ?
P003 Pt01 P003 92.29(7) 8_665 . ?
Pt01 P003 H003 120(3) . . ?
C005 P003 Pt01 117.50(19) . . ?
C005 P003 C006 95.5(2) . . ?
C005 P003 H003 99(3) . . ?
C005 P003 Pt 118.17(19) . . ?
C006 P003 Pt01 116.43(19) . . ?
C006 P003 H003 105(3) . . ?
C006 P003 Pt 117.25(19) . . ?
Pt P003 H003 118(3) . . ?
P003 C005 H00A 111.1 . . ?
P003 C005 H00B 111.1 . . ?
H00A C005 H00B 109.1 . . ?
C2 C005 P003 103.2(4) . . ?
C2 C005 H00A 111.1 . . ?
C2 C005 H00B 111.1 . . ?
P003 C006 H00C 110.6 . . ?
P003 C006 H00D 110.6 . . ?
H00C C006 H00D 108.7 . . ?
C1 C006 P003 105.7(4) . . ?
C1 C006 H00C 110.6 . . ?
C1 C006 H00D 110.6 . . ?
C006 C1 H1A 109.7 . . ?
C006 C1 H1B 109.7 . . ?
H1A C1 H1B 108.2 . . ?
C2 C1 C006 110.0(5) . . ?
C2 C1 H1A 109.7 . . ?
C2 C1 H1B 109.7 . . ?
C005 C2 H2A 110.1 . . ?
C005 C2 H2B 110.1 . . ?
C1 C2 C005 108.0(5) . . ?
C1 C2 H2A 110.1 . . ?
C1 C2 H2B 110.1 . . ?
H2A C2 H2B 108.4 . . ?
Cl02 Pt Cl02 90.67(8) . 8_665 ?
P003 Pt Cl02 87.18(4) . 8_665 ?
P003 Pt Cl02 177.79(8) . . ?
P003 Pt Cl02 177.80(8) 8_665 8_665 ?
P003 Pt Cl02 87.18(4) 8_665 . ?
P003 Pt P003 94.98(9) 8_665 . ?

loop_
_geom_bond_atom_site_label_1
_geom_bond_atom_site_label_2
_geom_bond_distance
_geom_bond_site_symmetry_2
_geom_bond_publ_flag
Pt01 Cl02 2.3601(14) 8_665 ?
Pt01 Cl02 2.3600(14) . ?
Pt01 P003 2.2263(14) . ?
Pt01 P003 2.2263(14) 8_665 ?
Cl02 Pt 2.4093(17) . ?
P003 C005 1.823(4) . ?
P003 C006 1.831(5) . ?
P003 H003 1.04(5) . ?
P003 Pt 2.1778(17) . ?
C005 H00A 0.9900 . ?
C005 H00B 0.9900 . ?
C005 C2 1.519(9) . ?
C006 H00C 0.9900 . ?
C006 H00D 0.9900 . ?
C006 C1 1.529(8) . ?
C1 H1A 0.9900 . ?
C1 H1B 0.9900 . ?
C1 C2 1.503(12) . ?
C2 H2A 0.9900 . ?
C2 H2B 0.9900 . ?

loop_
_geom_torsion_atom_site_label_1
_geom_torsion_atom_site_label_2
_geom_torsion_atom_site_label_3
_geom_torsion_atom_site_label_4
_geom_torsion
_geom_torsion_site_symmetry_1
_geom_torsion_site_symmetry_2
_geom_torsion_site_symmetry_3
_geom_torsion_site_symmetry_4
_geom_torsion_publ_flag
Pt01 P003 C005 C2 149.6(4) . . . . ?
Pt01 P003 C006 C1 -127.7(4) . . . . ?
P003 C005 C2 C1 -42.3(6) . . . . ?
P003 C006 C1 C2 -21.5(7) . . . . ?
C005 P003 C006 C1 -3.2(5) . . . . ?
C006 P003 C005 C2 25.9(5) . . . . ?
C006 C1 C2 C005 42.7(8) . . . . ?
Pt P003 C005 C2 150.9(4) . . . . ?
Pt P003 C006 C1 -128.9(4) . . . . ?

loop_
_exptl_oxdiff_crystal_face_indexfrac_h
_exptl_oxdiff_crystal_face_indexfrac_k
_exptl_oxdiff_crystal_face_indexfrac_l
_exptl_oxdiff_crystal_face_x
_exptl_oxdiff_crystal_face_y
_exptl_oxdiff_crystal_face_z
-8.4183 13.6559 6.0629 -0.5137 0.0095 0.8579
2.0323 0.2046 -26.4517 -0.6807 0.0197 -0.7323
8.3810 -14.1052 -2.3977 0.6285 -0.0126 -0.7777
-1.3758 -1.3393 26.4759 0.7367 -0.0209 0.6759
2.6747 9.7380 21.0572 0.2412 0.5152 0.8224
16.2960 -2.2944 -0.5990 0.3692 0.7719 -0.5175
-16.2563 0.0092 -4.1706 -0.4090 -0.8576 0.3117
-5.5325 -13.9970 -10.8117 0.1446 -0.7604 -0.6331
12.2108 11.0287 0.5990 -0.1832 0.9789 0.0904
-14.1022 -8.2612 -3.1167 -0.0248 -0.9997 -0.0091
-13.5436 -9.3236 -1.1135 0.0798 -0.9968 -0.0091
